data_7062992
loop_
_publ_author_name
'Rahman, Sheik Allavudeen Abdul'
'Patra, Chandrima N.'
'Kole, Goutam Kumar'
'Peters, Silda'
'Sadhukhan, Tumpa'
'Baskar, Baburaj'

_publ_section_title
;
 Metal--organic framework-catalyzed selective oxidation of alcohols and
 oxidative cross-coupling for C--C and C--N bond-forming reactions
;
_journal_issue 8
_journal_name_full 'New Journal of Chemistry'
_journal_page_first 3513
_journal_page_last 3524
_journal_paper_doi 10.1039/D3NJ05260E
_journal_volume 48
_journal_year 2024
_chemical_formula_sum 'C60 H62 Co3 N10 O22'
_chemical_formula_weight 1451.98
_space_group_crystal_system triclinic
_space_group_IT_number 2
_space_group_name_Hall '-P 1'
_space_group_name_H-M_alt 'P -1'
_atom_sites_solution_hydrogens mixed
_atom_sites_solution_primary difmap
_audit_creation_method SHELXL-2018/3
_audit_update_record
;
2023-12-19 deposited with the CCDC.	2024-01-31 downloaded from the CCDC.
;
_cell_angle_alpha 79.338(3)
_cell_angle_beta 72.665(3)
_cell_angle_gamma 69.525(3)
_cell_formula_units_Z 2
_cell_length_a 14.2087(11)
_cell_length_b 15.1919(12)
_cell_length_c 16.8364(12)
_cell_measurement_reflns_used 9177
_cell_measurement_temperature 100(2)
_cell_measurement_theta_max 25.74
_cell_measurement_theta_min 2.63
_cell_volume 3236.7(4)
_computing_structure_refinement 'SHELXL-2018/3 (Sheldrick, 2018)'
_computing_structure_solution 'SHELXT 2018/2 (Sheldrick, 2018)'
_diffrn_ambient_temperature 100(2)
_diffrn_measured_fraction_theta_full 0.998
_diffrn_measured_fraction_theta_max 0.996
_diffrn_measurement_device_type 'Bruker D8 Venture Diffractometer'
_diffrn_measurement_method '\f and \w scans'
_diffrn_radiation_type MoK\a
_diffrn_radiation_wavelength 0.71073
_diffrn_reflns_av_R_equivalents 0.0648
_diffrn_reflns_av_unetI/netI 0.0308
_diffrn_reflns_Laue_measured_fraction_full 0.998
_diffrn_reflns_Laue_measured_fraction_max 0.996
_diffrn_reflns_limit_h_max 17
_diffrn_reflns_limit_h_min -17
_diffrn_reflns_limit_k_max 18
_diffrn_reflns_limit_k_min -18
_diffrn_reflns_limit_l_max 20
_diffrn_reflns_limit_l_min -20
_diffrn_reflns_number 117105
_diffrn_reflns_point_group_measured_fraction_full 0.998
_diffrn_reflns_point_group_measured_fraction_max 0.996
_diffrn_reflns_theta_full 25.242
_diffrn_reflns_theta_max 25.760
_diffrn_reflns_theta_min 2.545
_exptl_absorpt_coefficient_mu 0.845
_exptl_absorpt_correction_T_max 0.7453
_exptl_absorpt_correction_T_min 0.5673
_exptl_absorpt_correction_type multi-scan
_exptl_absorpt_process_details 'SadAbs 2016/2 (Bruker AXS)'
_exptl_crystal_colour violet
_exptl_crystal_density_diffrn 1.490
_exptl_crystal_description block
_exptl_crystal_F_000 1498
_exptl_crystal_size_max 0.435
_exptl_crystal_size_mid 0.110
_exptl_crystal_size_min 0.085
_refine_diff_density_max 2.238
_refine_diff_density_min -1.043
_refine_diff_density_rms 0.124
_refine_ls_extinction_method none
_refine_ls_goodness_of_fit_ref 1.132
_refine_ls_hydrogen_treatment mixed
_refine_ls_matrix_type full
_refine_ls_number_parameters 1034
_refine_ls_number_reflns 12357
_refine_ls_number_restraints 273
_refine_ls_restrained_S_all 1.135
_refine_ls_R_factor_all 0.0662
_refine_ls_R_factor_gt 0.0578
_refine_ls_shift/su_max 0.001
_refine_ls_shift/su_mean 0.000
_refine_ls_structure_factor_coef Fsqd
_refine_ls_weighting_details 'w=1/[\s^2^(Fo^2^)+(0.0691P)^2^+13.4167P] where P=(Fo^2^+2Fc^2^)/3'
_refine_ls_weighting_scheme calc
_refine_ls_wR_factor_gt 0.1593
_refine_ls_wR_factor_ref 0.1684
_reflns_Friedel_coverage 0.000
_reflns_number_gt 10892
_reflns_number_total 12357
_reflns_threshold_expression 'I > 2\s(I)'
_cod_data_source_file d3nj05260e2.cif
_cod_data_source_block AB04_a
_cod_depositor_comments 'Adding full bibliography for 7062992.cif.'
_cod_database_code 7062992
_shelx_shelxl_version_number 2018/3
_shelx_space_group_comment
;
The symmetry employed for this shelxl refinement is uniquely defined
by the following loop, which should always be used as a source of
symmetry information in preference to the above space-group names.
They are only intended as comments.
;
_shelx_estimated_absorpt_t_min 0.710
_shelx_estimated_absorpt_t_max 0.932

loop_
_space_group_symop_operation_xyz
'x, y, z'
'-x, -y, -z'

loop_
_atom_site_label
_atom_site_type_symbol
_atom_site_fract_x
_atom_site_fract_y
_atom_site_fract_z
_atom_site_U_iso_or_equiv
_atom_site_adp_type
_atom_site_occupancy
_atom_site_site_symmetry_order
_atom_site_calc_flag
_atom_site_refinement_flags_posn
_atom_site_refinement_flags_adp
_atom_site_refinement_flags_occupancy
_atom_site_disorder_assembly
_atom_site_disorder_group
Co1 Co 0.28709(4) 0.51489(4) 0.40325(3) 0.01393(13) Uani 1 1 d . . . . .
Co2 Co 0.30004(4) 0.63600(4) 0.17392(3) 0.01365(13) Uani 1 1 d . . . . .
Co3 Co 0.77151(4) -0.07900(4) 0.11159(3) 0.01490(14) Uani 1 1 d . . . . .
O1 O 0.3014(4) 0.0951(3) 0.6353(2) 0.0498(11) Uani 1 1 d D . . . .
H1A H 0.3724(12) 0.059(3) 0.633(3) 0.09(3) Uiso 1 1 d D . . . .
H1B H 0.279(3) 0.128(2) 0.6842(14) 0.08(2) Uiso 1 1 d D . . . .
O2 O 0.2692(3) 0.2159(2) 0.4918(2) 0.0335(8) Uani 1 1 d D . . . .
H2B H 0.282(3) 0.2733(12) 0.494(2) 0.053(18) Uiso 1 1 d D . . . .
H2A H 0.291(3) 0.1757(17) 0.5385(15) 0.050(18) Uiso 1 1 d D . . . .
O3 O 0.3188(4) 0.1406(4) 0.3382(3) 0.0783(16) Uani 1 1 d . . . . .
O4 O 0.1830(6) 0.0575(5) 0.3041(4) 0.102(2) Uani 1 1 d . . . . .
O5 O 0.0702(11) 0.2196(7) 0.2258(7) 0.184(5) Uani 1 1 d . . . . .
O6 O 0.2412(6) 0.2680(5) 0.2010(5) 0.117(3) Uani 1 1 d . . . . .
C1_1 C 0.4163(3) 0.6481(3) 0.2834(2) 0.0151(7) Uani 1 1 d . . . . .
O1_1 O 0.3562(2) 0.6150(2) 0.34236(17) 0.0187(6) Uani 1 1 d . . . . .
C2_1 C 0.5079(3) 0.6616(3) 0.3018(2) 0.0158(8) Uani 1 1 d . . . . .
O2_1 O 0.4054(2) 0.67293(19) 0.21025(17) 0.0174(6) Uani 1 1 d . . . . .
C3_1 C 0.5618(3) 0.7172(3) 0.2448(2) 0.0159(8) Uani 1 1 d . . . . .
H3_1 H 0.541688 0.745213 0.194596 0.019 Uiso 1 1 calc R U . . .
O3_1 O 0.6702(2) 0.8331(2) 0.13569(17) 0.0207(6) Uani 1 1 d . . . . .
C4_1 C 0.6459(3) 0.7315(3) 0.2617(2) 0.0149(7) Uani 1 1 d . . . . .
O4_1 O 0.7748(2) 0.81028(19) 0.21636(17) 0.0173(6) Uani 1 1 d . . . . .
C5_1 C 0.6767(3) 0.6885(3) 0.3340(2) 0.0158(8) Uani 1 1 d . . . . .
H5_1 H 0.733735 0.698294 0.345368 0.019 Uiso 1 1 calc R U . . .
O5_1 O 0.7242(2) 0.6048(2) 0.48962(17) 0.0184(6) Uani 1 1 d . . . . .
C6_1 C 0.6241(3) 0.6307(3) 0.3903(2) 0.0158(8) Uani 1 1 d . . . . .
O6_1 O 0.6277(2) 0.5134(2) 0.50617(17) 0.0206(6) Uani 1 1 d . . . . .
C7_1 C 0.5381(3) 0.6185(3) 0.3745(2) 0.0163(8) Uani 1 1 d . . . . .
H7_1 H 0.500675 0.580871 0.413279 0.020 Uiso 1 1 calc R U . . .
C8_1 C 0.7002(3) 0.7949(3) 0.2009(2) 0.0155(8) Uani 1 1 d . . . . .
C9_1 C 0.6601(3) 0.5807(3) 0.4666(2) 0.0158(8) Uani 1 1 d . . . . .
C1_2 C 0.1960(3) 0.5229(3) 0.1153(3) 0.0218(8) Uani 1 1 d . . . . .
H1_2 H 0.265354 0.486763 0.091234 0.026 Uiso 1 1 calc R U . . .
N1_2 N 0.1799(3) 0.5979(2) 0.1544(2) 0.0171(7) Uani 1 1 d . . . . .
C2_2 C 0.1151(4) 0.4960(3) 0.1087(3) 0.0269(9) Uani 1 1 d . . . . .
H2_2 H 0.128572 0.441202 0.082276 0.032 Uiso 1 1 calc R U . . .
N2_2 N 0.1647(3) 0.7291(2) 0.2429(2) 0.0166(7) Uani 1 1 d . . . . .
C3_2 C 0.0148(4) 0.5505(3) 0.1414(3) 0.0290(10) Uani 1 1 d . . . . .
H3_2 H -0.041821 0.534401 0.136219 0.035 Uiso 1 1 calc R U . . .
C4_2 C -0.0037(3) 0.6288(3) 0.1818(3) 0.0228(9) Uani 1 1 d . . . . .
H4_2 H -0.072573 0.667265 0.204056 0.027 Uiso 1 1 calc R U . . .
C5_2 C 0.0816(3) 0.6495(3) 0.1888(2) 0.0170(8) Uani 1 1 d . . . . .
C6_2 C 0.0733(3) 0.7262(3) 0.2369(2) 0.0179(8) Uani 1 1 d . . . . .
C7_2 C -0.0209(3) 0.7896(3) 0.2739(3) 0.0217(9) Uani 1 1 d . . . . .
H7_2 H -0.084445 0.785972 0.269197 0.026 Uiso 1 1 calc R U . . .
C8_2 C -0.0208(3) 0.8583(3) 0.3181(3) 0.0236(9) Uani 1 1 d . . . . .
H8_2 H -0.084180 0.902139 0.344425 0.028 Uiso 1 1 calc R U . . .
C9_2 C 0.0732(3) 0.8618(3) 0.3232(3) 0.0236(9) Uani 1 1 d . . . . .
H9_2 H 0.075478 0.908891 0.352062 0.028 Uiso 1 1 calc R U . . .
C10_2 C 0.1641(3) 0.7957(3) 0.2854(2) 0.0203(8) Uani 1 1 d . . . . .
H10_2 H 0.228378 0.797714 0.289862 0.024 Uiso 1 1 calc R U . . .
C1_3 C 0.1466(3) 0.4441(3) 0.3407(3) 0.0233(9) Uani 1 1 d . . . . .
H1_3 H 0.209728 0.398250 0.316788 0.028 Uiso 1 1 calc R U . . .
N1_3 N 0.1503(3) 0.5106(2) 0.3811(2) 0.0188(7) Uani 1 1 d . . . . .
C2_3 C 0.0539(4) 0.4398(3) 0.3324(3) 0.0291(10) Uani 1 1 d . . . . .
H2_3 H 0.053514 0.392124 0.303299 0.035 Uiso 1 1 calc R U . . .
N2_3 N 0.1688(3) 0.6278(3) 0.4674(2) 0.0208(7) Uani 1 1 d . . . . .
C3_3 C -0.0380(3) 0.5068(4) 0.3676(3) 0.0305(11) Uani 1 1 d . . . . .
H3_3 H -0.102404 0.505768 0.362578 0.037 Uiso 1 1 calc R U . . .
C4_3 C -0.0351(3) 0.5749(3) 0.4101(3) 0.0266(10) Uani 1 1 d . . . . .
H4_3 H -0.097436 0.620902 0.434945 0.032 Uiso 1 1 calc R U . . .
C5_3 C 0.0605(3) 0.5755(3) 0.4160(2) 0.0214(9) Uani 1 1 d . . . . .
C6_3 C 0.0716(3) 0.6440(3) 0.4617(2) 0.0220(9) Uani 1 1 d . . . . .
C7_3 C -0.0116(4) 0.7187(3) 0.4978(3) 0.0306(10) Uani 1 1 d . . . . .
H7_3 H -0.079800 0.728960 0.493391 0.037 Uiso 1 1 calc R U . . .
C8_3 C 0.0082(4) 0.7777(4) 0.5402(3) 0.0417(13) Uani 1 1 d . . . . .
H8_3 H -0.047073 0.828978 0.565691 0.050 Uiso 1 1 calc R U . . .
C9_3 C 0.1074(4) 0.7621(4) 0.5455(3) 0.0407(12) Uani 1 1 d . . . . .
H9_3 H 0.121823 0.802184 0.574154 0.049 Uiso 1 1 calc R U . . .
C10_3 C 0.1860(4) 0.6862(3) 0.5079(3) 0.0311(10) Uani 1 1 d . . . . .
H10_3 H 0.254872 0.675384 0.511037 0.037 Uiso 1 1 calc R U . . .
C1_4 C 0.4000(3) 0.4228(3) 0.2534(2) 0.0153(8) Uani 1 1 d . . . . .
O1_4 O 0.3874(2) 0.40866(19) 0.33152(17) 0.0184(6) Uani 1 1 d . . . . .
C2_4 C 0.4720(3) 0.3437(3) 0.2019(2) 0.0154(7) Uani 1 1 d . . . . .
O2_4 O 0.3540(2) 0.49756(19) 0.21570(17) 0.0184(6) Uani 1 1 d . . . . .
C3_4 C 0.5120(3) 0.3623(3) 0.1163(2) 0.0163(8) Uani 1 1 d . . . . .
H3_4 H 0.490422 0.424572 0.090541 0.020 Uiso 1 1 calc R U . . .
O3_4 O 0.6041(2) 0.39700(19) -0.05338(17) 0.0200(6) Uani 1 1 d . . . . .
C4_4 C 0.5834(3) 0.2900(3) 0.0684(2) 0.0153(7) Uani 1 1 d . . . . .
O4_4 O 0.6984(2) 0.24866(19) -0.06503(17) 0.0183(6) Uani 1 1 d . . . . .
C5_4 C 0.6102(3) 0.1975(3) 0.1050(2) 0.0163(8) Uani 1 1 d . . . . .
H5_4 H 0.657298 0.147795 0.072222 0.020 Uiso 1 1 calc R U . . .
O5_4 O 0.6589(2) 0.0153(2) 0.18504(19) 0.0247(6) Uani 1 1 d D . . . .
C6_4 C 0.5678(3) 0.1779(3) 0.1899(2) 0.0186(8) Uani 1 1 d . . . . .
O6_4 O 0.5403(7) 0.0600(4) 0.3025(3) 0.037(2) Uani 0.73(2) 1 d D U P A 1
O6A_4 O 0.5908(17) 0.0702(9) 0.3083(5) 0.029(4) Uani 0.27(2) 1 d D U P A 2
C7_4 C 0.5012(3) 0.2514(3) 0.2384(2) 0.0181(8) Uani 1 1 d . . . . .
H7_4 H 0.475543 0.238360 0.296725 0.022 Uiso 1 1 calc R U . . .
C8_4 C 0.6312(3) 0.3127(3) -0.0220(2) 0.0152(8) Uani 1 1 d . . . . .
C9_4 C 0.5956(3) 0.0778(3) 0.2295(3) 0.0256(9) Uani 1 1 d D . . . .
C1_5 C 0.8773(3) 0.0382(3) 0.1651(3) 0.0232(9) Uani 1 1 d . . . . .
H1_5 H 0.808428 0.074670 0.189923 0.028 Uiso 1 1 calc R U . . .
N1_5 N 0.8910(3) -0.0326(2) 0.1222(2) 0.0182(7) Uani 1 1 d . . . . .
C2_5 C 0.9588(4) 0.0611(3) 0.1752(3) 0.0267(9) Uani 1 1 d . . . . .
H2_5 H 0.946175 0.112136 0.206248 0.032 Uiso 1 1 calc R U . . .
N2_5 N 0.9069(3) -0.1693(2) 0.0374(2) 0.0180(7) Uani 1 1 d . . . . .
C3_5 C 1.0593(3) 0.0080(3) 0.1391(3) 0.0261(9) Uani 1 1 d . . . . .
H3_5 H 1.116726 0.022195 0.145119 0.031 Uiso 1 1 calc R U . . .
C4_5 C 1.0755(3) -0.0659(3) 0.0941(3) 0.0226(9) Uani 1 1 d . . . . .
H4_5 H 1.143853 -0.102940 0.068685 0.027 Uiso 1 1 calc R U . . .
C5_5 C 0.9892(3) -0.0848(3) 0.0870(2) 0.0187(8) Uani 1 1 d . . . . .
C6_5 C 0.9980(3) -0.1618(3) 0.0398(2) 0.0183(8) Uani 1 1 d . . . . .
C7_5 C 1.0927(3) -0.2228(3) -0.0002(3) 0.0249(9) Uani 1 1 d . . . . .
H7_5 H 1.156177 -0.218549 0.003943 0.030 Uiso 1 1 calc R U . . .
C8_5 C 1.0929(4) -0.2894(3) -0.0457(3) 0.0302(10) Uani 1 1 d . . . . .
H8_5 H 1.156812 -0.331006 -0.073994 0.036 Uiso 1 1 calc R U . . .
C9_5 C 0.9996(4) -0.2955(3) -0.0502(3) 0.0282(10) Uani 1 1 d . . . . .
H9_5 H 0.998242 -0.340575 -0.081776 0.034 Uiso 1 1 calc R U . . .
C10_5 C 0.9084(3) -0.2339(3) -0.0073(3) 0.0233(9) Uani 1 1 d . . . . .
H10_5 H 0.844083 -0.237949 -0.009827 0.028 Uiso 1 1 calc R U . . .
C1_6 C 0.6709(3) -0.0464(3) -0.0267(3) 0.0211(8) Uani 1 1 d . . . . .
H1_6 H 0.662253 -0.105854 -0.003290 0.025 Uiso 1 1 calc R U . . .
N1_6 N 0.6284(3) -0.0033(3) -0.0882(2) 0.0242(8) Uani 1 1 d . . . . .
O1_6 O 0.7221(2) -0.0155(2) 0.00354(17) 0.0202(6) Uani 1 1 d . . . . .
C2_6 C 0.5722(4) -0.0455(4) -0.1227(3) 0.0371(12) Uani 1 1 d . . . . .
H2A_6 H 0.502137 -0.001863 -0.120824 0.056 Uiso 1 1 calc R U . . .
H2B_6 H 0.567707 -0.104820 -0.089477 0.056 Uiso 1 1 calc R U . . .
H2C_6 H 0.609428 -0.058101 -0.180666 0.056 Uiso 1 1 calc R U . . .
C3_6 C 0.6364(5) 0.0880(4) -0.1279(4) 0.0457(14) Uani 1 1 d . . . . .
H3A_6 H 0.670659 0.111764 -0.097862 0.069 Uiso 1 1 calc R U . . .
H3B_6 H 0.566792 0.132325 -0.126747 0.069 Uiso 1 1 calc R U . . .
H3C_6 H 0.677323 0.081509 -0.186012 0.069 Uiso 1 1 calc R U . . .
O1_7 O 0.8098(8) 0.5063(7) 0.1371(7) 0.035(3) Uani 0.348(10) 1 d D U P B 3
C1_7 C 0.6171(16) 0.6684(13) 0.0425(12) 0.035(4) Uani 0.348(10) 1 d D U P B 3
H1A_7 H 0.544625 0.691369 0.074438 0.052 Uiso 0.348(10) 1 calc R U P B 3
H1B_7 H 0.619762 0.650679 -0.011427 0.052 Uiso 0.348(10) 1 calc R U P B 3
H1C_7 H 0.649166 0.718258 0.033071 0.052 Uiso 0.348(10) 1 calc R U P B 3
N1_7 N 0.673(2) 0.5864(15) 0.0891(15) 0.025(3) Uani 0.348(10) 1 d D U P B 3
C2_7 C 0.765(3) 0.578(3) 0.102(4) 0.033(5) Uani 0.348(10) 1 d D U P B 3
H2_7 H 0.793458 0.628201 0.084368 0.039 Uiso 0.348(10) 1 calc R U P B 3
C3_7 C 0.626(3) 0.513(3) 0.101(2) 0.030(4) Uani 0.348(10) 1 d D U P B 3
H3A_7 H 0.675463 0.451542 0.112710 0.046 Uiso 0.348(10) 1 calc R U P B 3
H3B_7 H 0.606051 0.512260 0.050024 0.046 Uiso 0.348(10) 1 calc R U P B 3
H3C_7 H 0.563880 0.525206 0.147875 0.046 Uiso 0.348(10) 1 calc R U P B 3
O1A_7 O 0.7009(5) 0.7123(4) -0.0258(4) 0.0395(17) Uani 0.652(10) 1 d D U P B 4
C1A_7 C 0.7755(17) 0.5747(13) 0.098(2) 0.032(3) Uani 0.652(10) 1 d D U P B 4
H1AA_7 H 0.759807 0.570030 0.158840 0.049 Uiso 0.652(10) 1 calc R U P B 4
H1AB_7 H 0.802962 0.627459 0.074209 0.049 Uiso 0.652(10) 1 calc R U P B 4
H1AC_7 H 0.827401 0.515917 0.077333 0.049 Uiso 0.652(10) 1 calc R U P B 4
N1A_7 N 0.6818(10) 0.5904(8) 0.0724(7) 0.0238(19) Uani 0.652(10) 1 d D U P B 4
C2A_7 C 0.6529(8) 0.6608(7) 0.0144(7) 0.035(2) Uani 0.652(10) 1 d D U P B 4
H2A_7 H 0.587512 0.670821 0.004230 0.042 Uiso 0.652(10) 1 calc R U P B 4
C3A_7 C 0.6279(17) 0.5228(14) 0.1160(11) 0.040(4) Uani 0.652(10) 1 d D U P B 4
H3AA_7 H 0.559880 0.541833 0.103745 0.060 Uiso 0.652(10) 1 calc R U P B 4
H3AB_7 H 0.618360 0.520987 0.176311 0.060 Uiso 0.652(10) 1 calc R U P B 4
H3AC_7 H 0.669003 0.460072 0.097344 0.060 Uiso 0.652(10) 1 calc R U P B 4
O1_8 O 0.8791(6) 0.3836(4) 0.2467(4) 0.0572(19) Uani 0.657(6) 1 d D U P C 5
C1_8 C 0.7822(8) 0.3952(8) 0.2969(7) 0.063(3) Uani 0.657(6) 1 d D U P C 5
H1_8 H 0.753778 0.449869 0.326601 0.075 Uiso 0.657(6) 1 calc R U P C 5
N1_8 N 0.7198(5) 0.3418(5) 0.3114(4) 0.0439(16) Uani 0.657(6) 1 d D U P C 5
C2_8 C 0.7484(11) 0.2686(9) 0.2567(8) 0.062(3) Uani 0.657(6) 1 d D U P C 5
H2A_8 H 0.764834 0.206722 0.288525 0.092 Uiso 0.657(6) 1 calc R U P C 5
H2B_8 H 0.809411 0.272667 0.211474 0.092 Uiso 0.657(6) 1 calc R U P C 5
H2C_8 H 0.690472 0.276794 0.232886 0.092 Uiso 0.657(6) 1 calc R U P C 5
C3_8 C 0.6206(7) 0.3637(8) 0.3727(7) 0.043(2) Uani 0.657(6) 1 d D U P C 5
H3A_8 H 0.615579 0.307319 0.410571 0.065 Uiso 0.657(6) 1 calc R U P C 5
H3B_8 H 0.564480 0.384752 0.344150 0.065 Uiso 0.657(6) 1 calc R U P C 5
H3C_8 H 0.614420 0.414026 0.404720 0.065 Uiso 0.657(6) 1 calc R U P C 5
O1A_8 O 0.7949(12) 0.2477(12) 0.2592(10) 0.059(4) Uani 0.343(6) 1 d D U P C 6
C2A_8 C 0.5656(11) 0.2548(10) 0.4254(8) 0.031(3) Uani 0.343(6) 1 d . U P C 6
H2AA_8 H 0.495946 0.291636 0.418726 0.046 Uiso 0.343(6) 1 calc R U P C 6
H2AB_8 H 0.570545 0.261638 0.480606 0.046 Uiso 0.343(6) 1 calc R U P C 6
H2AC_8 H 0.578533 0.188154 0.420078 0.046 Uiso 0.343(6) 1 calc R U P C 6
N1A_8 N 0.6421(8) 0.2888(8) 0.3613(7) 0.029(2) Uani 0.343(6) 1 d D U P C 6
C1A_8 C 0.7208(10) 0.2234(10) 0.3195(9) 0.036(3) Uani 0.343(6) 1 d D U P C 6
H1A_8 H 0.724496 0.158926 0.332507 0.043 Uiso 0.343(6) 1 calc R U P C 6
C3A_8 C 0.6318(16) 0.3967(14) 0.3404(13) 0.041(4) Uani 0.343(6) 1 d . U P C 6
H3AA_8 H 0.685268 0.404971 0.289794 0.061 Uiso 0.343(6) 1 calc R U P C 6
H3AB_8 H 0.640751 0.420349 0.387134 0.061 Uiso 0.343(6) 1 calc R U P C 6
H3AC_8 H 0.562934 0.431931 0.331256 0.061 Uiso 0.343(6) 1 calc R U P C 6
N1_10 N 0.6514(9) 0.1018(9) 0.5074(8) 0.073(3) Uani 0.545(7) 1 d D U P D 7
O1_10 O 0.8414(9) 0.0319(9) 0.4594(9) 0.096(4) Uani 0.545(7) 1 d D U P D 7
C3_10 C 0.6708(14) 0.1242(12) 0.5826(10) 0.090(4) Uani 0.545(7) 1 d D U P D 7
H3A_10 H 0.744346 0.094363 0.582014 0.135 Uiso 0.545(7) 1 calc R U P D 7
H3B_10 H 0.627981 0.100237 0.633246 0.135 Uiso 0.545(7) 1 calc R U P D 7
H3C_10 H 0.652954 0.192708 0.582032 0.135 Uiso 0.545(7) 1 calc R U P D 7
C2_10 C 0.5456(11) 0.1048(14) 0.5098(12) 0.093(5) Uani 0.545(7) 1 d D U P D 7
H2A_10 H 0.540622 0.105552 0.452826 0.139 Uiso 0.545(7) 1 calc R U P D 7
H2B_10 H 0.495104 0.161842 0.534552 0.139 Uiso 0.545(7) 1 calc R U P D 7
H2C_10 H 0.530899 0.048983 0.543521 0.139 Uiso 0.545(7) 1 calc R U P D 7
C1_10 C 0.7287(13) 0.0716(12) 0.4323(11) 0.082(4) Uani 0.545(7) 1 d D U P D 7
H1_10 H 0.718165 0.073721 0.378773 0.099 Uiso 0.545(7) 1 calc R U P D 7
O1A_10 O 0.9468(11) -0.0068(8) 0.5460(8) 0.084(4) Uani 0.455(7) 1 d D U P D 8
N1A_10 N 0.7598(11) 0.0214(11) 0.4925(8) 0.079(3) Uani 0.455(7) 1 d D U P D 8
C1A_10 C 0.824(2) 0.033(2) 0.539(2) 0.156(12) Uani 0.455(7) 1 d D U P D 8
H1A_10 H 0.783789 0.077650 0.578221 0.187 Uiso 0.455(7) 1 calc R U P D 8
C2A_10 C 0.6680(11) 0.0608(10) 0.5595(8) 0.055(3) Uani 0.455(7) 1 d D U P D 8
H2AA_10 H 0.608419 0.046753 0.553407 0.083 Uiso 0.455(7) 1 calc R U P D 8
H2AB_10 H 0.652764 0.129278 0.556069 0.083 Uiso 0.455(7) 1 calc R U P D 8
H2AC_10 H 0.681753 0.032566 0.613843 0.083 Uiso 0.455(7) 1 calc R U P D 8
C3A_10 C 0.8134(16) 0.0674(14) 0.4153(11) 0.073(4) Uani 0.455(7) 1 d D U P D 8
H3AA_10 H 0.793583 0.058055 0.367241 0.110 Uiso 0.455(7) 1 calc R U P D 8
H3AB_10 H 0.888753 0.039480 0.407066 0.110 Uiso 0.455(7) 1 calc R U P D 8
H3AC_10 H 0.793374 0.135145 0.420524 0.110 Uiso 0.455(7) 1 calc R U P D 8

loop_
_atom_site_aniso_label
_atom_site_aniso_U_11
_atom_site_aniso_U_22
_atom_site_aniso_U_33
_atom_site_aniso_U_23
_atom_site_aniso_U_13
_atom_site_aniso_U_12
Co1 0.0114(2) 0.0164(3) 0.0130(3) 0.00039(19) -0.00264(19) -0.0045(2)
Co2 0.0110(2) 0.0147(3) 0.0140(3) -0.00028(19) -0.00263(19) -0.00338(19)
Co3 0.0118(3) 0.0141(3) 0.0168(3) 0.00185(19) -0.0027(2) -0.0041(2)
O1 0.081(3) 0.032(2) 0.033(2) -0.0050(16) -0.021(2) -0.006(2)
O2 0.042(2) 0.0258(17) 0.0381(19) -0.0005(14) -0.0173(16) -0.0127(15)
O3 0.078(4) 0.093(4) 0.073(3) -0.033(3) 0.012(3) -0.049(3)
O4 0.099(5) 0.099(5) 0.100(5) -0.031(4) -0.006(4) -0.026(4)
O5 0.308(15) 0.146(8) 0.148(8) -0.013(7) -0.132(10) -0.070(9)
O6 0.128(6) 0.083(5) 0.130(6) 0.023(4) -0.065(5) -0.010(4)
C1_1 0.0143(18) 0.0115(17) 0.0188(19) -0.0008(14) -0.0029(15) -0.0044(14)
O1_1 0.0165(14) 0.0206(14) 0.0200(14) 0.0012(11) -0.0031(11) -0.0097(11)
C2_1 0.0149(18) 0.0146(18) 0.0168(18) -0.0011(14) -0.0030(15) -0.0042(15)
O2_1 0.0161(13) 0.0213(14) 0.0168(14) 0.0019(11) -0.0061(11) -0.0084(11)
C3_1 0.0170(18) 0.0149(18) 0.0153(18) 0.0019(14) -0.0065(15) -0.0040(15)
O3_1 0.0212(14) 0.0226(15) 0.0196(14) 0.0055(11) -0.0066(12) -0.0108(12)
C4_1 0.0138(18) 0.0131(18) 0.0168(18) 0.0014(14) -0.0015(14) -0.0062(15)
O4_1 0.0139(13) 0.0157(13) 0.0217(14) 0.0021(11) -0.0053(11) -0.0053(11)
C5_1 0.0114(17) 0.0168(19) 0.0193(19) -0.0017(15) -0.0039(15) -0.0043(15)
O5_1 0.0168(14) 0.0224(14) 0.0168(13) 0.0024(11) -0.0065(11) -0.0073(11)
C6_1 0.0157(18) 0.0143(18) 0.0151(18) -0.0005(14) -0.0031(15) -0.0030(15)
O6_1 0.0240(15) 0.0209(14) 0.0190(14) 0.0048(11) -0.0091(12) -0.0099(12)
C7_1 0.0154(18) 0.0153(18) 0.0171(18) -0.0004(15) -0.0021(15) -0.0057(15)
C8_1 0.0130(18) 0.0120(17) 0.0189(19) -0.0015(14) -0.0019(15) -0.0024(14)
C9_1 0.0135(18) 0.0177(19) 0.0144(18) -0.0003(15) -0.0031(14) -0.0038(15)
C1_2 0.019(2) 0.023(2) 0.023(2) -0.0032(17) -0.0042(16) -0.0061(17)
N1_2 0.0155(16) 0.0183(16) 0.0161(16) 0.0013(13) -0.0041(13) -0.0052(13)
C2_2 0.028(2) 0.025(2) 0.033(2) -0.0058(18) -0.0103(19) -0.0102(19)
N2_2 0.0162(16) 0.0157(16) 0.0148(15) 0.0015(12) -0.0027(13) -0.0039(13)
C3_2 0.022(2) 0.035(3) 0.037(3) -0.003(2) -0.0102(19) -0.015(2)
C4_2 0.0142(19) 0.025(2) 0.027(2) 0.0023(17) -0.0059(16) -0.0054(17)
C5_2 0.0140(18) 0.0189(19) 0.0166(18) 0.0051(15) -0.0058(15) -0.0049(15)
C6_2 0.0161(19) 0.0185(19) 0.0151(18) 0.0038(15) -0.0030(15) -0.0039(15)
C7_2 0.0159(19) 0.025(2) 0.019(2) 0.0033(16) -0.0026(16) -0.0050(17)
C8_2 0.020(2) 0.021(2) 0.020(2) -0.0020(16) -0.0005(16) 0.0014(17)
C9_2 0.028(2) 0.020(2) 0.021(2) -0.0026(16) -0.0050(17) -0.0057(17)
C10_2 0.021(2) 0.022(2) 0.0187(19) -0.0004(16) -0.0055(16) -0.0070(17)
C1_3 0.023(2) 0.026(2) 0.023(2) 0.0037(17) -0.0077(17) -0.0122(18)
N1_3 0.0163(16) 0.0238(18) 0.0143(16) 0.0033(13) -0.0031(13) -0.0070(14)
C2_3 0.032(2) 0.033(2) 0.029(2) 0.0108(19) -0.014(2) -0.020(2)
N2_3 0.0187(17) 0.0240(18) 0.0159(16) 0.0004(14) -0.0041(13) -0.0034(14)
C3_3 0.019(2) 0.041(3) 0.033(2) 0.017(2) -0.0129(19) -0.017(2)
C4_3 0.017(2) 0.033(2) 0.026(2) 0.0104(18) -0.0057(17) -0.0087(18)
C5_3 0.0164(19) 0.029(2) 0.0141(18) 0.0076(16) -0.0026(15) -0.0074(17)
C6_3 0.018(2) 0.024(2) 0.0152(19) 0.0061(16) -0.0003(15) -0.0039(17)
C7_3 0.020(2) 0.034(3) 0.025(2) 0.0025(19) -0.0016(18) 0.0014(19)
C8_3 0.039(3) 0.035(3) 0.032(3) -0.012(2) -0.002(2) 0.010(2)
C9_3 0.045(3) 0.039(3) 0.034(3) -0.015(2) -0.013(2) -0.001(2)
C10_3 0.034(3) 0.031(2) 0.028(2) -0.0072(19) -0.009(2) -0.006(2)
C1_4 0.0132(18) 0.0168(19) 0.0163(19) 0.0015(15) -0.0031(14) -0.0071(15)
O1_4 0.0177(14) 0.0184(14) 0.0150(13) -0.0010(11) -0.0017(11) -0.0031(11)
C2_4 0.0132(18) 0.0146(18) 0.0187(19) 0.0006(15) -0.0059(15) -0.0042(15)
O2_4 0.0199(14) 0.0139(13) 0.0185(14) -0.0001(11) -0.0054(11) -0.0020(11)
C3_4 0.0166(18) 0.0161(19) 0.0175(19) 0.0027(15) -0.0066(15) -0.0072(15)
O3_4 0.0224(15) 0.0168(14) 0.0163(13) 0.0008(11) -0.0009(11) -0.0051(11)
C4_4 0.0137(18) 0.0180(19) 0.0154(18) 0.0010(15) -0.0051(15) -0.0066(15)
O4_4 0.0154(13) 0.0198(14) 0.0159(13) -0.0012(11) -0.0012(11) -0.0033(11)
C5_4 0.0140(18) 0.0162(19) 0.0183(19) -0.0017(15) -0.0039(15) -0.0042(15)
O5_4 0.0224(15) 0.0155(14) 0.0267(16) -0.0006(12) 0.0005(12) -0.0009(12)
C6_4 0.0181(19) 0.0164(19) 0.019(2) -0.0003(15) -0.0031(15) -0.0050(16)
O6_4 0.042(4) 0.020(2) 0.029(3) 0.0049(18) 0.008(3) -0.004(2)
O6A_4 0.045(8) 0.011(5) 0.015(5) 0.005(4) 0.000(5) 0.000(6)
C7_4 0.0194(19) 0.0169(19) 0.0163(19) 0.0007(15) -0.0029(15) -0.0061(16)
C8_4 0.0144(18) 0.0190(19) 0.0149(18) -0.0006(15) -0.0052(15) -0.0078(15)
C9_4 0.030(2) 0.020(2) 0.021(2) 0.0019(17) -0.0045(18) -0.0030(18)
C1_5 0.020(2) 0.024(2) 0.025(2) -0.0013(17) -0.0038(17) -0.0073(17)
N1_5 0.0157(16) 0.0176(16) 0.0192(16) 0.0032(13) -0.0034(13) -0.0060(13)
C2_5 0.027(2) 0.028(2) 0.029(2) -0.0031(18) -0.0047(18) -0.0144(19)
N2_5 0.0157(16) 0.0182(17) 0.0178(16) 0.0038(13) -0.0039(13) -0.0056(13)
C3_5 0.023(2) 0.033(2) 0.027(2) 0.0058(18) -0.0099(18) -0.0156(19)
C4_5 0.017(2) 0.029(2) 0.021(2) 0.0040(17) -0.0049(16) -0.0090(17)
C5_5 0.0156(19) 0.021(2) 0.0160(19) 0.0071(15) -0.0034(15) -0.0061(16)
C6_5 0.0161(19) 0.0179(19) 0.0153(18) 0.0062(15) -0.0026(15) -0.0037(15)
C7_5 0.017(2) 0.026(2) 0.026(2) 0.0030(17) -0.0041(17) -0.0035(17)
C8_5 0.021(2) 0.026(2) 0.033(2) -0.0059(19) 0.0026(18) -0.0005(18)
C9_5 0.030(2) 0.022(2) 0.030(2) -0.0053(18) -0.0038(19) -0.0061(19)
C10_5 0.021(2) 0.018(2) 0.028(2) -0.0002(17) -0.0035(17) -0.0057(17)
C1_6 0.019(2) 0.022(2) 0.021(2) -0.0010(16) -0.0035(16) -0.0063(17)
N1_6 0.0256(19) 0.0254(19) 0.0242(18) 0.0006(15) -0.0098(15) -0.0096(15)
O1_6 0.0192(14) 0.0209(14) 0.0201(14) 0.0028(11) -0.0060(11) -0.0073(12)
C2_6 0.042(3) 0.047(3) 0.035(3) -0.002(2) -0.017(2) -0.023(2)
C3_6 0.072(4) 0.030(3) 0.051(3) 0.015(2) -0.043(3) -0.022(3)
O1_7 0.029(5) 0.033(5) 0.047(6) 0.000(4) -0.015(4) -0.013(4)
C1_7 0.043(7) 0.036(6) 0.033(7) -0.011(5) -0.014(5) -0.015(5)
N1_7 0.023(4) 0.027(3) 0.025(5) -0.007(3) -0.006(4) -0.005(3)
C2_7 0.034(6) 0.029(6) 0.035(6) -0.005(4) -0.008(4) -0.009(4)
C3_7 0.021(5) 0.037(7) 0.045(8) -0.015(6) -0.009(6) -0.019(5)
O1A_7 0.049(3) 0.029(3) 0.041(3) 0.000(2) -0.016(3) -0.010(2)
C1A_7 0.037(5) 0.028(4) 0.037(5) -0.008(4) -0.013(5) -0.009(4)
N1A_7 0.021(3) 0.026(2) 0.026(4) -0.009(3) -0.007(3) -0.006(2)
C2A_7 0.036(4) 0.036(3) 0.040(4) -0.010(3) -0.016(3) -0.010(3)
C3A_7 0.027(4) 0.039(5) 0.056(7) -0.014(5) -0.006(5) -0.012(4)
O1_8 0.093(5) 0.040(3) 0.042(3) -0.006(3) -0.004(3) -0.036(3)
C1_8 0.065(5) 0.062(5) 0.065(5) -0.002(4) -0.021(4) -0.021(4)
N1_8 0.041(3) 0.050(3) 0.042(3) -0.009(2) -0.012(2) -0.012(2)
C2_8 0.059(6) 0.058(5) 0.073(6) -0.032(4) -0.018(5) -0.010(5)
C3_8 0.031(4) 0.052(6) 0.051(6) -0.021(4) -0.012(4) -0.008(4)
O1A_8 0.045(7) 0.058(8) 0.078(8) -0.029(6) -0.003(6) -0.021(6)
C2A_8 0.028(6) 0.034(6) 0.022(6) -0.004(5) -0.009(5) 0.003(5)
N1A_8 0.030(3) 0.036(4) 0.029(3) -0.013(3) -0.013(3) -0.009(3)
C1A_8 0.034(5) 0.034(5) 0.044(5) -0.017(4) -0.007(4) -0.011(4)
C3A_8 0.034(6) 0.043(7) 0.045(7) -0.010(6) -0.017(6) -0.003(6)
N1_10 0.076(4) 0.066(4) 0.079(4) -0.019(3) -0.008(3) -0.027(3)
O1_10 0.085(7) 0.088(7) 0.101(7) -0.035(6) 0.024(6) -0.035(6)
C3_10 0.094(7) 0.066(6) 0.086(7) -0.009(6) -0.017(6) 0.000(6)
C2_10 0.080(8) 0.102(9) 0.104(9) -0.029(7) -0.008(7) -0.042(7)
C1_10 0.084(5) 0.081(5) 0.085(6) -0.012(4) -0.019(4) -0.029(4)
O1A_10 0.101(8) 0.053(6) 0.089(7) -0.021(5) -0.005(6) -0.021(5)
N1A_10 0.079(4) 0.074(4) 0.084(4) -0.015(4) -0.013(4) -0.026(4)
C1A_10 0.158(13) 0.157(13) 0.155(13) -0.017(5) -0.040(6) -0.052(6)
C2A_10 0.066(6) 0.051(6) 0.041(5) -0.022(5) -0.036(5) 0.017(5)
C3A_10 0.075(7) 0.068(7) 0.077(7) -0.015(6) -0.009(6) -0.027(6)

loop_
_atom_type_symbol
_atom_type_description
_atom_type_scat_dispersion_real
_atom_type_scat_dispersion_imag
_atom_type_scat_source
C C 0.0033 0.0016 'International Tables Vol C Tables 4.2.6.8 and 6.1.1.4'
H H 0.0000 0.0000 'International Tables Vol C Tables 4.2.6.8 and 6.1.1.4'
Co Co 0.3494 0.9721 'International Tables Vol C Tables 4.2.6.8 and 6.1.1.4'
N N 0.0061 0.0033 'International Tables Vol C Tables 4.2.6.8 and 6.1.1.4'
O O 0.0106 0.0060 'International Tables Vol C Tables 4.2.6.8 and 6.1.1.4'

loop_
_geom_angle_atom_site_label_1
_geom_angle_atom_site_label_2
_geom_angle_atom_site_label_3
_geom_angle
_geom_angle_site_symmetry_1
_geom_angle_site_symmetry_3
_geom_angle_publ_flag
O1_4 Co1 O1_1 95.96(11) . . ?
O1_4 Co1 N1_3 96.44(12) . . ?
O1_1 Co1 N1_3 122.00(12) . . ?
O1_4 Co1 O6_1 96.20(11) . 2_666 ?
O1_1 Co1 O6_1 89.28(11) . 2_666 ?
N1_3 Co1 O6_1 144.59(12) . 2_666 ?
O1_4 Co1 N2_3 172.15(12) . . ?
O1_1 Co1 N2_3 85.34(13) . . ?
N1_3 Co1 N2_3 76.41(14) . . ?
O6_1 Co1 N2_3 91.55(12) 2_666 . ?
O1_4 Co1 O5_1 85.15(10) . 2_666 ?
O1_1 Co1 O5_1 148.35(10) . 2_666 ?
N1_3 Co1 O5_1 89.11(11) . 2_666 ?
O6_1 Co1 O5_1 59.25(10) 2_666 2_666 ?
N2_3 Co1 O5_1 97.82(12) . 2_666 ?
O2_4 Co2 O2_1 93.62(11) . . ?
O2_4 Co2 N2_2 121.59(12) . . ?
O2_1 Co2 N2_2 97.51(12) . . ?
O2_4 Co2 N1_2 84.71(12) . . ?
O2_1 Co2 N1_2 171.91(12) . . ?
N2_2 Co2 N1_2 76.79(13) . . ?
O2_4 Co2 O3_4 88.92(11) . 2_665 ?
O2_1 Co2 O3_4 95.34(11) . 2_665 ?
N2_2 Co2 O3_4 145.78(12) . 2_665 ?
N1_2 Co2 O3_4 92.55(12) . 2_665 ?
O2_4 Co2 O4_4 148.45(11) . 2_665 ?
O2_1 Co2 O4_4 89.86(10) . 2_665 ?
N2_2 Co2 O4_4 88.88(11) . 2_665 ?
N1_2 Co2 O4_4 95.71(11) . 2_665 ?
O3_4 Co2 O4_4 59.52(10) 2_665 2_665 ?
O5_4 Co3 O1_6 93.96(12) . . ?
O5_4 Co3 N1_5 93.79(13) . . ?
O1_6 Co3 N1_5 111.22(12) . . ?
O5_4 Co3 N2_5 170.93(13) . . ?
O1_6 Co3 N2_5 89.46(12) . . ?
N1_5 Co3 N2_5 77.14(13) . . ?
O5_4 Co3 O3_1 90.05(12) . 1_545 ?
O1_6 Co3 O3_1 89.44(11) . 1_545 ?
N1_5 Co3 O3_1 158.62(12) . 1_545 ?
N2_5 Co3 O3_1 98.38(12) . 1_545 ?
O5_4 Co3 O4_1 91.03(11) . 1_545 ?
O1_6 Co3 O4_1 149.15(11) . 1_545 ?
N1_5 Co3 O4_1 98.77(11) . 1_545 ?
N2_5 Co3 O4_1 90.32(11) . 1_545 ?
O3_1 Co3 O4_1 60.10(10) 1_545 1_545 ?
O5_4 Co3 C8_1 88.06(12) . 1_545 ?
O1_6 Co3 C8_1 119.53(12) . 1_545 ?
N1_5 Co3 C8_1 128.96(13) . 1_545 ?
N2_5 Co3 C8_1 97.56(12) . 1_545 ?
O3_1 Co3 C8_1 30.09(12) 1_545 1_545 ?
O4_1 Co3 C8_1 30.20(11) 1_545 1_545 ?
H1A O1 H1B 104.52(15) . . ?
H2B O2 H2A 104.50(15) . . ?
O1_1 C1_1 O2_1 125.4(4) . . ?
O1_1 C1_1 C2_1 117.7(3) . . ?
O2_1 C1_1 C2_1 116.9(3) . . ?
C1_1 O1_1 Co1 154.4(3) . . ?
C7_1 C2_1 C3_1 120.7(4) . . ?
C7_1 C2_1 C1_1 120.2(3) . . ?
C3_1 C2_1 C1_1 119.1(3) . . ?
C1_1 O2_1 Co2 119.4(2) . . ?
C2_1 C3_1 C4_1 119.7(3) . . ?
C2_1 C3_1 H3_1 120.2 . . ?
C4_1 C3_1 H3_1 120.2 . . ?
C8_1 O3_1 Co3 89.4(2) . 1_565 ?
C5_1 C4_1 C3_1 120.0(3) . . ?
C5_1 C4_1 C8_1 121.2(3) . . ?
C3_1 C4_1 C8_1 118.8(3) . . ?
C8_1 O4_1 Co3 89.0(2) . 1_565 ?
C4_1 C5_1 C6_1 120.3(3) . . ?
C4_1 C5_1 H5_1 119.9 . . ?
C6_1 C5_1 H5_1 119.9 . . ?
C9_1 O5_1 Co1 85.2(2) . 2_666 ?
C5_1 C6_1 C7_1 119.7(3) . . ?
C5_1 C6_1 C9_1 120.4(3) . . ?
C7_1 C6_1 C9_1 119.9(3) . . ?
C9_1 O6_1 Co1 94.8(2) . 2_666 ?
C2_1 C7_1 C6_1 119.7(4) . . ?
C2_1 C7_1 H7_1 120.2 . . ?
C6_1 C7_1 H7_1 120.2 . . ?
O3_1 C8_1 O4_1 120.8(3) . . ?
O3_1 C8_1 C4_1 119.7(3) . . ?
O4_1 C8_1 C4_1 119.5(3) . . ?
O3_1 C8_1 Co3 60.5(2) . 1_565 ?
O4_1 C8_1 Co3 60.83(19) . 1_565 ?
C4_1 C8_1 Co3 171.4(3) . 1_565 ?
O6_1 C9_1 O5_1 120.8(3) . . ?
O6_1 C9_1 C6_1 119.2(3) . . ?
O5_1 C9_1 C6_1 120.0(3) . . ?
N1_2 C1_2 C2_2 122.3(4) . . ?
N1_2 C1_2 H1_2 118.8 . . ?
C2_2 C1_2 H1_2 118.8 . . ?
C1_2 N1_2 C5_2 119.1(3) . . ?
C1_2 N1_2 Co2 123.8(3) . . ?
C5_2 N1_2 Co2 116.9(3) . . ?
C3_2 C2_2 C1_2 118.5(4) . . ?
C3_2 C2_2 H2_2 120.8 . . ?
C1_2 C2_2 H2_2 120.8 . . ?
C10_2 N2_2 C6_2 118.7(3) . . ?
C10_2 N2_2 Co2 124.3(3) . . ?
C6_2 N2_2 Co2 116.7(3) . . ?
C2_2 C3_2 C4_2 120.2(4) . . ?
C2_2 C3_2 H3_2 119.9 . . ?
C4_2 C3_2 H3_2 119.9 . . ?
C3_2 C4_2 C5_2 118.1(4) . . ?
C3_2 C4_2 H4_2 120.9 . . ?
C5_2 C4_2 H4_2 120.9 . . ?
N1_2 C5_2 C4_2 121.7(4) . . ?
N1_2 C5_2 C6_2 114.4(3) . . ?
C4_2 C5_2 C6_2 123.9(4) . . ?
N2_2 C6_2 C7_2 121.9(4) . . ?
N2_2 C6_2 C5_2 114.9(3) . . ?
C7_2 C6_2 C5_2 123.2(4) . . ?
C6_2 C7_2 C8_2 118.9(4) . . ?
C6_2 C7_2 H7_2 120.5 . . ?
C8_2 C7_2 H7_2 120.5 . . ?
C9_2 C8_2 C7_2 118.9(4) . . ?
C9_2 C8_2 H8_2 120.5 . . ?
C7_2 C8_2 H8_2 120.5 . . ?
C8_2 C9_2 C10_2 119.0(4) . . ?
C8_2 C9_2 H9_2 120.5 . . ?
C10_2 C9_2 H9_2 120.5 . . ?
N2_2 C10_2 C9_2 122.6(4) . . ?
N2_2 C10_2 H10_2 118.7 . . ?
C9_2 C10_2 H10_2 118.7 . . ?
N1_3 C1_3 C2_3 122.4(4) . . ?
N1_3 C1_3 H1_3 118.8 . . ?
C2_3 C1_3 H1_3 118.8 . . ?
C1_3 N1_3 C5_3 119.0(4) . . ?
C1_3 N1_3 Co1 124.1(3) . . ?
C5_3 N1_3 Co1 116.7(3) . . ?
C3_3 C2_3 C1_3 118.6(4) . . ?
C3_3 C2_3 H2_3 120.7 . . ?
C1_3 C2_3 H2_3 120.7 . . ?
C10_3 N2_3 C6_3 118.7(4) . . ?
C10_3 N2_3 Co1 124.4(3) . . ?
C6_3 N2_3 Co1 116.8(3) . . ?
C4_3 C3_3 C2_3 119.5(4) . . ?
C4_3 C3_3 H3_3 120.3 . . ?
C2_3 C3_3 H3_3 120.3 . . ?
C3_3 C4_3 C5_3 119.2(4) . . ?
C3_3 C4_3 H4_3 120.4 . . ?
C5_3 C4_3 H4_3 120.4 . . ?
N1_3 C5_3 C4_3 121.4(4) . . ?
N1_3 C5_3 C6_3 115.3(4) . . ?
C4_3 C5_3 C6_3 123.3(4) . . ?
N2_3 C6_3 C7_3 122.1(4) . . ?
N2_3 C6_3 C5_3 114.6(4) . . ?
C7_3 C6_3 C5_3 123.3(4) . . ?
C8_3 C7_3 C6_3 118.1(4) . . ?
C8_3 C7_3 H7_3 121.0 . . ?
C6_3 C7_3 H7_3 121.0 . . ?
C9_3 C8_3 C7_3 120.1(5) . . ?
C9_3 C8_3 H8_3 119.9 . . ?
C7_3 C8_3 H8_3 119.9 . . ?
C8_3 C9_3 C10_3 118.4(5) . . ?
C8_3 C9_3 H9_3 120.8 . . ?
C10_3 C9_3 H9_3 120.8 . . ?
N2_3 C10_3 C9_3 122.7(5) . . ?
N2_3 C10_3 H10_3 118.7 . . ?
C9_3 C10_3 H10_3 118.7 . . ?
O2_4 C1_4 O1_4 124.8(4) . . ?
O2_4 C1_4 C2_4 117.5(3) . . ?
O1_4 C1_4 C2_4 117.7(3) . . ?
C1_4 O1_4 Co1 118.4(2) . . ?
C7_4 C2_4 C3_4 119.2(4) . . ?
C7_4 C2_4 C1_4 120.9(3) . . ?
C3_4 C2_4 C1_4 119.9(3) . . ?
C1_4 O2_4 Co2 162.2(3) . . ?
C4_4 C3_4 C2_4 120.5(4) . . ?
C4_4 C3_4 H3_4 119.8 . . ?
C2_4 C3_4 H3_4 119.8 . . ?
C8_4 O3_4 Co2 93.7(2) . 2_665 ?
C3_4 C4_4 C5_4 119.8(4) . . ?
C3_4 C4_4 C8_4 119.7(3) . . ?
C5_4 C4_4 C8_4 120.6(3) . . ?
C8_4 O4_4 Co2 85.9(2) . 2_665 ?
C4_4 C5_4 C6_4 119.9(4) . . ?
C4_4 C5_4 H5_4 120.0 . . ?
C6_4 C5_4 H5_4 120.0 . . ?
C9_4 O5_4 Co3 174.3(3) . . ?
C7_4 C6_4 C5_4 119.9(4) . . ?
C7_4 C6_4 C9_4 120.1(4) . . ?
C5_4 C6_4 C9_4 120.0(4) . . ?
C2_4 C7_4 C6_4 120.6(4) . . ?
C2_4 C7_4 H7_4 119.7 . . ?
C6_4 C7_4 H7_4 119.7 . . ?
O4_4 C8_4 O3_4 120.9(3) . . ?
O4_4 C8_4 C4_4 120.2(3) . . ?
O3_4 C8_4 C4_4 118.9(3) . . ?
O5_4 C9_4 O6_4 123.1(4) . . ?
O5_4 C9_4 O6A_4 120.1(6) . . ?
O5_4 C9_4 C6_4 118.0(4) . . ?
O6_4 C9_4 C6_4 118.0(4) . . ?
O6A_4 C9_4 C6_4 114.4(7) . . ?
N1_5 C1_5 C2_5 123.1(4) . . ?
N1_5 C1_5 H1_5 118.5 . . ?
C2_5 C1_5 H1_5 118.5 . . ?
C1_5 N1_5 C5_5 118.5(4) . . ?
C1_5 N1_5 Co3 125.4(3) . . ?
C5_5 N1_5 Co3 115.9(3) . . ?
C1_5 C2_5 C3_5 118.5(4) . . ?
C1_5 C2_5 H2_5 120.7 . . ?
C3_5 C2_5 H2_5 120.7 . . ?
C10_5 N2_5 C6_5 118.9(4) . . ?
C10_5 N2_5 Co3 125.3(3) . . ?
C6_5 N2_5 Co3 115.7(3) . . ?
C2_5 C3_5 C4_5 119.5(4) . . ?
C2_5 C3_5 H3_5 120.2 . . ?
C4_5 C3_5 H3_5 120.2 . . ?
C3_5 C4_5 C5_5 118.6(4) . . ?
C3_5 C4_5 H4_5 120.7 . . ?
C5_5 C4_5 H4_5 120.7 . . ?
N1_5 C5_5 C4_5 121.9(4) . . ?
N1_5 C5_5 C6_5 115.3(3) . . ?
C4_5 C5_5 C6_5 122.9(4) . . ?
N2_5 C6_5 C7_5 121.3(4) . . ?
N2_5 C6_5 C5_5 115.4(3) . . ?
C7_5 C6_5 C5_5 123.3(4) . . ?
C8_5 C7_5 C6_5 119.0(4) . . ?
C8_5 C7_5 H7_5 120.5 . . ?
C6_5 C7_5 H7_5 120.5 . . ?
C7_5 C8_5 C9_5 119.7(4) . . ?
C7_5 C8_5 H8_5 120.1 . . ?
C9_5 C8_5 H8_5 120.1 . . ?
C8_5 C9_5 C10_5 118.1(4) . . ?
C8_5 C9_5 H9_5 120.9 . . ?
C10_5 C9_5 H9_5 120.9 . . ?
N2_5 C10_5 C9_5 122.8(4) . . ?
N2_5 C10_5 H10_5 118.6 . . ?
C9_5 C10_5 H10_5 118.6 . . ?
O1_6 C1_6 N1_6 125.0(4) . . ?
O1_6 C1_6 H1_6 117.5 . . ?
N1_6 C1_6 H1_6 117.5 . . ?
C1_6 N1_6 C3_6 121.9(4) . . ?
C1_6 N1_6 C2_6 122.0(4) . . ?
C3_6 N1_6 C2_6 116.1(4) . . ?
C1_6 O1_6 Co3 123.0(3) . . ?
N1_6 C2_6 H2A_6 109.5 . . ?
N1_6 C2_6 H2B_6 109.5 . . ?
H2A_6 C2_6 H2B_6 109.5 . . ?
N1_6 C2_6 H2C_6 109.5 . . ?
H2A_6 C2_6 H2C_6 109.5 . . ?
H2B_6 C2_6 H2C_6 109.5 . . ?
N1_6 C3_6 H3A_6 109.5 . . ?
N1_6 C3_6 H3B_6 109.5 . . ?
H3A_6 C3_6 H3B_6 109.5 . . ?
N1_6 C3_6 H3C_6 109.5 . . ?
H3A_6 C3_6 H3C_6 109.5 . . ?
H3B_6 C3_6 H3C_6 109.5 . . ?
N1_7 C1_7 H1A_7 109.5 . . ?
N1_7 C1_7 H1B_7 109.5 . . ?
H1A_7 C1_7 H1B_7 109.5 . . ?
N1_7 C1_7 H1C_7 109.5 . . ?
H1A_7 C1_7 H1C_7 109.5 . . ?
H1B_7 C1_7 H1C_7 109.5 . . ?
C2_7 N1_7 C3_7 127(2) . . ?
C2_7 N1_7 C1_7 122.8(18) . . ?
C3_7 N1_7 C1_7 108(3) . . ?
O1_7 C2_7 N1_7 119(2) . . ?
O1_7 C2_7 H2_7 120.3 . . ?
N1_7 C2_7 H2_7 120.3 . . ?
N1_7 C3_7 H3A_7 109.5 . . ?
N1_7 C3_7 H3B_7 109.5 . . ?
H3A_7 C3_7 H3B_7 109.5 . . ?
N1_7 C3_7 H3C_7 109.5 . . ?
H3A_7 C3_7 H3C_7 109.5 . . ?
H3B_7 C3_7 H3C_7 109.5 . . ?
N1A_7 C1A_7 H1AA_7 109.5 . . ?
N1A_7 C1A_7 H1AB_7 109.5 . . ?
H1AA_7 C1A_7 H1AB_7 109.5 . . ?
N1A_7 C1A_7 H1AC_7 109.5 . . ?
H1AA_7 C1A_7 H1AC_7 109.5 . . ?
H1AB_7 C1A_7 H1AC_7 109.5 . . ?
C2A_7 N1A_7 C1A_7 120.8(11) . . ?
C2A_7 N1A_7 C3A_7 126.9(14) . . ?
C1A_7 N1A_7 C3A_7 112.2(13) . . ?
O1A_7 C2A_7 N1A_7 127.0(10) . . ?
O1A_7 C2A_7 H2A_7 116.5 . . ?
N1A_7 C2A_7 H2A_7 116.5 . . ?
N1A_7 C3A_7 H3AA_7 109.5 . . ?
N1A_7 C3A_7 H3AB_7 109.5 . . ?
H3AA_7 C3A_7 H3AB_7 109.5 . . ?
N1A_7 C3A_7 H3AC_7 109.5 . . ?
H3AA_7 C3A_7 H3AC_7 109.5 . . ?
H3AB_7 C3A_7 H3AC_7 109.5 . . ?
N1_8 C1_8 O1_8 130.4(10) . . ?
N1_8 C1_8 H1_8 114.8 . . ?
O1_8 C1_8 H1_8 114.8 . . ?
C1_8 N1_8 C2_8 117.8(9) . . ?
C1_8 N1_8 C3_8 121.4(8) . . ?
C2_8 N1_8 C3_8 120.3(9) . . ?
N1_8 C2_8 H2A_8 109.5 . . ?
N1_8 C2_8 H2B_8 109.5 . . ?
H2A_8 C2_8 H2B_8 109.5 . . ?
N1_8 C2_8 H2C_8 109.5 . . ?
H2A_8 C2_8 H2C_8 109.5 . . ?
H2B_8 C2_8 H2C_8 109.5 . . ?
N1_8 C3_8 H3A_8 109.5 . . ?
N1_8 C3_8 H3B_8 109.5 . . ?
H3A_8 C3_8 H3B_8 109.5 . . ?
N1_8 C3_8 H3C_8 109.5 . . ?
H3A_8 C3_8 H3C_8 109.5 . . ?
H3B_8 C3_8 H3C_8 109.5 . . ?
N1A_8 C2A_8 H2AA_8 109.5 . . ?
N1A_8 C2A_8 H2AB_8 109.5 . . ?
H2AA_8 C2A_8 H2AB_8 109.5 . . ?
N1A_8 C2A_8 H2AC_8 109.5 . . ?
H2AA_8 C2A_8 H2AC_8 109.5 . . ?
H2AB_8 C2A_8 H2AC_8 109.5 . . ?
C1A_8 N1A_8 C2A_8 115.7(12) . . ?
C1A_8 N1A_8 C3A_8 121.5(13) . . ?
C2A_8 N1A_8 C3A_8 122.8(12) . . ?
N1A_8 C1A_8 O1A_8 120.2(14) . . ?
N1A_8 C1A_8 H1A_8 119.9 . . ?
O1A_8 C1A_8 H1A_8 119.9 . . ?
N1A_8 C3A_8 H3AA_8 109.5 . . ?
N1A_8 C3A_8 H3AB_8 109.5 . . ?
H3AA_8 C3A_8 H3AB_8 109.5 . . ?
N1A_8 C3A_8 H3AC_8 109.5 . . ?
H3AA_8 C3A_8 H3AC_8 109.5 . . ?
H3AB_8 C3A_8 H3AC_8 109.5 . . ?
C1_10 N1_10 C2_10 115.1(12) . . ?
C1_10 N1_10 C3_10 125.6(13) . . ?
C2_10 N1_10 C3_10 119.2(13) . . ?
N1_10 C3_10 H3A_10 109.5 . . ?
N1_10 C3_10 H3B_10 109.5 . . ?
H3A_10 C3_10 H3B_10 109.5 . . ?
N1_10 C3_10 H3C_10 109.5 . . ?
H3A_10 C3_10 H3C_10 109.5 . . ?
H3B_10 C3_10 H3C_10 109.5 . . ?
N1_10 C2_10 H2A_10 109.5 . . ?
N1_10 C2_10 H2B_10 109.5 . . ?
H2A_10 C2_10 H2B_10 109.5 . . ?
N1_10 C2_10 H2C_10 109.5 . . ?
H2A_10 C2_10 H2C_10 109.5 . . ?
H2B_10 C2_10 H2C_10 109.5 . . ?
N1_10 C1_10 O1_10 105.0(12) . . ?
N1_10 C1_10 H1_10 127.5 . . ?
O1_10 C1_10 H1_10 127.5 . . ?
C1A_10 N1A_10 C2A_10 89.3(16) . . ?
C1A_10 N1A_10 C3A_10 91.1(19) . . ?
C2A_10 N1A_10 C3A_10 131.3(15) . . ?
N1A_10 C1A_10 O1A_10 141(3) . . ?
N1A_10 C1A_10 H1A_10 109.6 . . ?
O1A_10 C1A_10 H1A_10 109.6 . . ?
N1A_10 C2A_10 H2AA_10 109.5 . . ?
N1A_10 C2A_10 H2AB_10 109.5 . . ?
H2AA_10 C2A_10 H2AB_10 109.5 . . ?
N1A_10 C2A_10 H2AC_10 109.5 . . ?
H2AA_10 C2A_10 H2AC_10 109.5 . . ?
H2AB_10 C2A_10 H2AC_10 109.5 . . ?
N1A_10 C3A_10 H3AA_10 109.5 . . ?
N1A_10 C3A_10 H3AB_10 109.5 . . ?
H3AA_10 C3A_10 H3AB_10 109.5 . . ?
N1A_10 C3A_10 H3AC_10 109.5 . . ?
H3AA_10 C3A_10 H3AC_10 109.5 . . ?
H3AB_10 C3A_10 H3AC_10 109.5 . . ?

loop_
_geom_bond_atom_site_label_1
_geom_bond_atom_site_label_2
_geom_bond_distance
_geom_bond_site_symmetry_2
_geom_bond_publ_flag
Co1 O1_4 2.045(3) . ?
Co1 O1_1 2.048(3) . ?
Co1 N1_3 2.110(3) . ?
Co1 O6_1 2.114(3) 2_666 ?
Co1 N2_3 2.126(4) . ?
Co1 O5_1 2.324(3) 2_666 ?
Co2 O2_4 2.038(3) . ?
Co2 O2_1 2.047(3) . ?
Co2 N2_2 2.103(3) . ?
Co2 N1_2 2.110(3) . ?
Co2 O3_4 2.116(3) 2_665 ?
Co2 O4_4 2.290(3) 2_665 ?
Co3 O5_4 2.003(3) . ?
Co3 O1_6 2.091(3) . ?
Co3 N1_5 2.115(3) . ?
Co3 N2_5 2.121(3) . ?
Co3 O3_1 2.193(3) 1_545 ?
Co3 O4_1 2.200(3) 1_545 ?
Co3 C8_1 2.519(4) 1_545 ?
O1 H1A 0.9579(11) . ?
O1 H1B 0.9579(11) . ?
O2 H2B 0.9580(11) . ?
O2 H2A 0.9580(10) . ?
C1_1 O1_1 1.256(5) . ?
C1_1 O2_1 1.258(5) . ?
C1_1 C2_1 1.513(5) . ?
C2_1 C7_1 1.389(5) . ?
C2_1 C3_1 1.391(5) . ?
C3_1 C4_1 1.402(5) . ?
C3_1 H3_1 0.9500 . ?
O3_1 C8_1 1.263(5) . ?
C4_1 C5_1 1.388(5) . ?
C4_1 C8_1 1.501(5) . ?
O4_1 C8_1 1.267(5) . ?
C5_1 C6_1 1.399(5) . ?
C5_1 H5_1 0.9500 . ?
O5_1 C9_1 1.269(5) . ?
C6_1 C7_1 1.405(5) . ?
C6_1 C9_1 1.498(5) . ?
O6_1 C9_1 1.263(5) . ?
C7_1 H7_1 0.9500 . ?
C1_2 N1_2 1.338(5) . ?
C1_2 C2_2 1.387(6) . ?
C1_2 H1_2 0.9500 . ?
N1_2 C5_2 1.349(5) . ?
C2_2 C3_2 1.376(7) . ?
C2_2 H2_2 0.9500 . ?
N2_2 C10_2 1.339(5) . ?
N2_2 C6_2 1.349(5) . ?
C3_2 C4_2 1.385(6) . ?
C3_2 H3_2 0.9500 . ?
C4_2 C5_2 1.396(6) . ?
C4_2 H4_2 0.9500 . ?
C5_2 C6_2 1.491(6) . ?
C6_2 C7_2 1.390(6) . ?
C7_2 C8_2 1.391(6) . ?
C7_2 H7_2 0.9500 . ?
C8_2 C9_2 1.383(6) . ?
C8_2 H8_2 0.9500 . ?
C9_2 C10_2 1.385(6) . ?
C9_2 H9_2 0.9500 . ?
C10_2 H10_2 0.9500 . ?
C1_3 N1_3 1.341(6) . ?
C1_3 C2_3 1.389(6) . ?
C1_3 H1_3 0.9500 . ?
N1_3 C5_3 1.354(5) . ?
C2_3 C3_3 1.387(7) . ?
C2_3 H2_3 0.9500 . ?
N2_3 C10_3 1.337(6) . ?
N2_3 C6_3 1.345(6) . ?
C3_3 C4_3 1.380(7) . ?
C3_3 H3_3 0.9500 . ?
C4_3 C5_3 1.393(6) . ?
C4_3 H4_3 0.9500 . ?
C5_3 C6_3 1.479(6) . ?
C6_3 C7_3 1.393(6) . ?
C7_3 C8_3 1.387(8) . ?
C7_3 H7_3 0.9500 . ?
C8_3 C9_3 1.372(8) . ?
C8_3 H8_3 0.9500 . ?
C9_3 C10_3 1.387(7) . ?
C9_3 H9_3 0.9500 . ?
C10_3 H10_3 0.9500 . ?
C1_4 O2_4 1.257(5) . ?
C1_4 O1_4 1.262(5) . ?
C1_4 C2_4 1.496(5) . ?
C2_4 C7_4 1.393(5) . ?
C2_4 C3_4 1.398(5) . ?
C3_4 C4_4 1.394(6) . ?
C3_4 H3_4 0.9500 . ?
O3_4 C8_4 1.263(5) . ?
C4_4 C5_4 1.395(5) . ?
C4_4 C8_4 1.499(5) . ?
O4_4 C8_4 1.258(5) . ?
C5_4 C6_4 1.396(6) . ?
C5_4 H5_4 0.9500 . ?
O5_4 C9_4 1.239(5) . ?
C6_4 C7_4 1.394(6) . ?
C6_4 C9_4 1.509(6) . ?
O6_4 C9_4 1.285(6) . ?
O6A_4 C9_4 1.293(7) . ?
C7_4 H7_4 0.9500 . ?
C1_5 N1_5 1.333(6) . ?
C1_5 C2_5 1.383(6) . ?
C1_5 H1_5 0.9500 . ?
N1_5 C5_5 1.355(5) . ?
C2_5 C3_5 1.385(7) . ?
C2_5 H2_5 0.9500 . ?
N2_5 C10_5 1.335(6) . ?
N2_5 C6_5 1.351(5) . ?
C3_5 C4_5 1.385(6) . ?
C3_5 H3_5 0.9500 . ?
C4_5 C5_5 1.395(6) . ?
C4_5 H4_5 0.9500 . ?
C5_5 C6_5 1.483(6) . ?
C6_5 C7_5 1.394(6) . ?
C7_5 C8_5 1.376(7) . ?
C7_5 H7_5 0.9500 . ?
C8_5 C9_5 1.386(7) . ?
C8_5 H8_5 0.9500 . ?
C9_5 C10_5 1.386(6) . ?
C9_5 H9_5 0.9500 . ?
C10_5 H10_5 0.9500 . ?
C1_6 O1_6 1.247(5) . ?
C1_6 N1_6 1.309(6) . ?
C1_6 H1_6 0.9500 . ?
N1_6 C3_6 1.451(6) . ?
N1_6 C2_6 1.468(6) . ?
C2_6 H2A_6 0.9800 . ?
C2_6 H2B_6 0.9800 . ?
C2_6 H2C_6 0.9800 . ?
C3_6 H3A_6 0.9800 . ?
C3_6 H3B_6 0.9800 . ?
C3_6 H3C_6 0.9800 . ?
O1_7 C2_7 1.199(16) . ?
C1_7 N1_7 1.457(12) . ?
C1_7 H1A_7 0.9800 . ?
C1_7 H1B_7 0.9800 . ?
C1_7 H1C_7 0.9800 . ?
N1_7 C2_7 1.340(16) . ?
N1_7 C3_7 1.452(11) . ?
C2_7 H2_7 0.9500 . ?
C3_7 H3A_7 0.9800 . ?
C3_7 H3B_7 0.9800 . ?
C3_7 H3C_7 0.9800 . ?
O1A_7 C2A_7 1.198(12) . ?
C1A_7 N1A_7 1.447(10) . ?
C1A_7 H1AA_7 0.9800 . ?
C1A_7 H1AB_7 0.9800 . ?
C1A_7 H1AC_7 0.9800 . ?
N1A_7 C2A_7 1.346(12) . ?
N1A_7 C3A_7 1.455(9) . ?
C2A_7 H2A_7 0.9500 . ?
C3A_7 H3AA_7 0.9800 . ?
C3A_7 H3AB_7 0.9800 . ?
C3A_7 H3AC_7 0.9800 . ?
O1_8 C1_8 1.354(12) . ?
C1_8 N1_8 1.343(11) . ?
C1_8 H1_8 0.9500 . ?
N1_8 C2_8 1.446(10) . ?
N1_8 C3_8 1.448(9) . ?
C2_8 H2A_8 0.9800 . ?
C2_8 H2B_8 0.9800 . ?
C2_8 H2C_8 0.9800 . ?
C3_8 H3A_8 0.9800 . ?
C3_8 H3B_8 0.9800 . ?
C3_8 H3C_8 0.9800 . ?
O1A_8 C1A_8 1.331(14) . ?
C2A_8 N1A_8 1.449(19) . ?
C2A_8 H2AA_8 0.9800 . ?
C2A_8 H2AB_8 0.9800 . ?
C2A_8 H2AC_8 0.9800 . ?
N1A_8 C1A_8 1.321(13) . ?
N1A_8 C3A_8 1.58(2) . ?
C1A_8 H1A_8 0.9500 . ?
C3A_8 H3AA_8 0.9800 . ?
C3A_8 H3AB_8 0.9800 . ?
C3A_8 H3AC_8 0.9800 . ?
N1_10 C1_10 1.431(18) . ?
N1_10 C2_10 1.476(11) . ?
N1_10 C3_10 1.494(11) . ?
O1_10 C1_10 1.67(2) . ?
C3_10 H3A_10 0.9800 . ?
C3_10 H3B_10 0.9800 . ?
C3_10 H3C_10 0.9800 . ?
C2_10 H2A_10 0.9800 . ?
C2_10 H2B_10 0.9800 . ?
C2_10 H2C_10 0.9800 . ?
C1_10 H1_10 0.9500 . ?
O1A_10 C1A_10 1.67(2) . ?
N1A_10 C1A_10 1.436(19) . ?
N1A_10 C2A_10 1.468(11) . ?
N1A_10 C3A_10 1.486(12) . ?
C1A_10 H1A_10 0.9500 . ?
C2A_10 H2AA_10 0.9800 . ?
C2A_10 H2AB_10 0.9800 . ?
C2A_10 H2AC_10 0.9800 . ?
C3A_10 H3AA_10 0.9800 . ?
C3A_10 H3AB_10 0.9800 . ?
C3A_10 H3AC_10 0.9800 . ?
